data_7203002
loop_
_publ_author_name
'Wang, Su-Na'
'Sun, Ran'
'Wang, Xiao-Shi'
'Li, Yi-Zhi'
'Pan, Yi'
'Bai, Junfeng'
'Scheer, Manfred'
'You, Xiao-Zeng'

_publ_section_title
;
 Versatile lanthanide coordination assemblies due to the synergistic
 effect of lanthanide contraction and flexibility of a flexible
 tricarboxylate ligand
;
_journal_issue 11
_journal_name_full CrystEngComm
_journal_page_first 1051
_journal_paper_doi 10.1039/b708104a
_journal_volume 9
_journal_year 2007
_chemical_formula_moiety 'C9 H10 N3 Nd O8 S3, 2(H2 O)'
_chemical_formula_sum 'C9 H14 N3 Nd O10 S3'
_chemical_formula_weight 564.65
_chemical_name_systematic
;
?
;
_space_group_IT_number 14
_symmetry_cell_setting monoclinic
_symmetry_space_group_name_Hall '-P 2ybc'
_symmetry_space_group_name_H-M 'P 1 21/c 1'
_atom_sites_solution_hydrogens geom
_atom_sites_solution_primary direct
_atom_sites_solution_secondary difmap
_audit_creation_method SHELXL-97
_cell_angle_alpha 90.00
_cell_angle_beta 121.30(3)
_cell_angle_gamma 90.00
_cell_formula_units_Z 4
_cell_length_a 8.8368(18)
_cell_length_b 14.529(3)
_cell_length_c 15.467(3)
_cell_measurement_reflns_used 3884
_cell_measurement_temperature 298(2)
_cell_measurement_theta_max 28.00
_cell_measurement_theta_min 2.70
_cell_volume 1696.8(8)
_computing_cell_refinement SMART
_computing_data_collection 'SMART (Bruker, 2000)'
_computing_data_reduction 'SAINT (Bruker, 2000)'
_computing_molecular_graphics SHELXTL
_computing_publication_material SHELXTL
_computing_structure_refinement SHELXTL
_computing_structure_solution 'SHELXTL (Bruker, 2000)'
_diffrn_ambient_temperature 298(2)
_diffrn_measured_fraction_theta_full 0.997
_diffrn_measured_fraction_theta_max 0.997
_diffrn_measurement_device_type 'Bruker Smart Aepex CCD area detector'
_diffrn_measurement_method 'phi and omega scans'
_diffrn_radiation_monochromator graphite
_diffrn_radiation_source 'fine-focus sealed tube'
_diffrn_radiation_type MoK\a
_diffrn_radiation_wavelength 0.71073
_diffrn_reflns_av_R_equivalents 0.0712
_diffrn_reflns_av_sigmaI/netI 0.0697
_diffrn_reflns_limit_h_max 9
_diffrn_reflns_limit_h_min -10
_diffrn_reflns_limit_k_max 17
_diffrn_reflns_limit_k_min -17
_diffrn_reflns_limit_l_max 17
_diffrn_reflns_limit_l_min -18
_diffrn_reflns_number 8375
_diffrn_reflns_theta_full 25.00
_diffrn_reflns_theta_max 24.99
_diffrn_reflns_theta_min 2.08
_exptl_absorpt_coefficient_mu 3.487
_exptl_absorpt_correction_T_max 0.42
_exptl_absorpt_correction_T_min 0.36
_exptl_absorpt_correction_type multi-scan
_exptl_absorpt_process_details 'SADABS, Brucker(2000)'
_exptl_crystal_colour 'light purple'
_exptl_crystal_density_diffrn 2.210
_exptl_crystal_density_method 'not measured'
_exptl_crystal_description block
_exptl_crystal_F_000 1108
_exptl_crystal_size_max 0.30
_exptl_crystal_size_mid 0.28
_exptl_crystal_size_min 0.25
_refine_diff_density_max 2.614
_refine_diff_density_min -2.362
_refine_diff_density_rms 0.179
_refine_ls_extinction_method none
_refine_ls_goodness_of_fit_ref 1.094
_refine_ls_hydrogen_treatment constr
_refine_ls_matrix_type full
_refine_ls_number_parameters 235
_refine_ls_number_reflns 2976
_refine_ls_number_restraints 0
_refine_ls_restrained_S_all 1.094
_refine_ls_R_factor_all 0.0842
_refine_ls_R_factor_gt 0.0462
_refine_ls_shift/su_max 0.000
_refine_ls_shift/su_mean 0.000
_refine_ls_structure_factor_coef Fsqd
_refine_ls_weighting_details 'calc w=1/[\s^2^(Fo^2^)+(0.1P)^2^+0.8P] where P=(Fo^2^+2Fc^2^)/3'
_refine_ls_weighting_scheme calc
_refine_ls_wR_factor_gt 0.1549
_refine_ls_wR_factor_ref 0.1720
_reflns_number_gt 2009
_reflns_number_total 2976
_reflns_threshold_expression >2sigma(I)
_cod_data_source_file b708104a.txt
_cod_data_source_block 1
_cod_original_sg_symbol_H-M 'P 21/c'
_cod_database_code 7203002

loop_
_symmetry_equiv_pos_as_xyz
'x, y, z'
'-x, y+1/2, -z+1/2'
'-x, -y, -z'
'x, -y-1/2, z-1/2'

loop_
_atom_site_label
_atom_site_type_symbol
_atom_site_fract_x
_atom_site_fract_y
_atom_site_fract_z
_atom_site_U_iso_or_equiv
_atom_site_adp_type
_atom_site_occupancy
_atom_site_symmetry_multiplicity
_atom_site_calc_flag
_atom_site_refinement_flags
_atom_site_disorder_assembly
_atom_site_disorder_group
Nd1 Nd 0.75458(5) 0.50505(3) 0.50327(3) 0.0211(2) Uani 1 1 d . . .
C1 C 0.7653(11) 0.9748(7) 0.4745(7) 0.028(2) Uani 1 1 d . . .
C2 C 0.7468(11) 1.1174(6) 0.4162(6) 0.028(2) Uani 1 1 d . . .
C3 C 0.7277(10) 1.0926(6) 0.5531(6) 0.0260(19) Uani 1 1 d . . .
C4 C 0.7663(11) 0.8049(6) 0.5527(7) 0.035(2) Uani 1 1 d . . .
H4A H 0.8617 0.8225 0.6196 0.053 Uiso 1 1 calc R . .
H4B H 0.6547 0.8234 0.5453 0.053 Uiso 1 1 calc R . .
C5 C 0.7686(11) 0.7007(6) 0.5377(7) 0.031(2) Uani 1 1 d . . .
C6 C 0.7703(10) 1.1264(6) 0.2448(6) 0.028(2) Uani 1 1 d . . .
H6A H 0.8202 1.1630 0.2132 0.041 Uiso 1 1 calc R . .
H6B H 0.8538 1.0776 0.2827 0.041 Uiso 1 1 calc R . .
C7 C 0.5968(11) 1.0827(6) 0.1614(6) 0.0250(19) Uani 1 1 d . . .
C8 C 0.7025(10) 1.0444(6) 0.7211(6) 0.031(2) Uani 1 1 d . . .
H8A H 0.6144 1.0541 0.7397 0.046 Uiso 1 1 calc R . .
H8B H 0.6705 0.9890 0.6804 0.046 Uiso 1 1 calc R . .
C9 C 0.8770(10) 1.0306(6) 0.8141(6) 0.0256(19) Uani 1 1 d . . .
N1 N 0.7676(9) 1.0278(5) 0.4038(5) 0.0297(17) Uani 1 1 d . . .
N2 N 0.7264(9) 1.1541(5) 0.4884(5) 0.0305(19) Uani 1 1 d . . .
N3 N 0.7444(11) 1.0013(4) 0.5495(6) 0.029(2) Uani 1 1 d . . .
O1 O 0.8593(8) 0.6682(4) 0.5038(5) 0.0388(16) Uani 1 1 d . . .
O2 O 0.6809(8) 0.6519(4) 0.5621(5) 0.0447(17) Uani 1 1 d . . .
O3 O 0.6039(7) 1.0414(5) 0.0912(4) 0.0320(15) Uani 1 1 d . . .
O4 O 0.4582(7) 1.0851(4) 0.1638(4) 0.0324(15) Uani 1 1 d . . .
O5 O 1.0162(7) 1.0297(5) 0.8113(4) 0.0383(16) Uani 1 1 d . . .
O6 O 0.8830(8) 1.0139(4) 0.8971(5) 0.0294(15) Uani 1 1 d . . .
O1W O 0.5458(9) 0.3794(5) 0.3742(6) 0.057(2) Uani 1 1 d . . .
H1WA H 0.5992 0.3283 0.3950 0.069 Uiso 1 1 d R . .
H1WB H 0.4498 0.3774 0.3740 0.069 Uiso 1 1 d R . .
O2W O 0.9027(9) 0.3485(4) 0.5761(5) 0.0509(19) Uani 1 1 d . . .
H2WA H 0.8384 0.3080 0.5329 0.061 Uiso 1 1 d R . .
H2WB H 1.0046 0.3479 0.5834 0.061 Uiso 1 1 d R . .
O3W O 0.2872(17) 0.1851(7) 0.2513(9) 0.132(5) Uani 1 1 d . . .
H3WD H 0.2510 0.2402 0.2452 0.158 Uiso 1 1 d R . .
H3WB H 0.2849 0.1691 0.1977 0.158 Uiso 1 1 d R . .
O4W O 0.187(3) 0.3740(14) 0.2269(11) 0.254(12) Uani 1 1 d . . .
H4WB H 0.1242 0.4016 0.2457 0.305 Uiso 1 1 d R . .
H4WC H 0.1831 0.4033 0.1781 0.305 Uiso 1 1 d R . .
S1 S 0.7943(3) 0.85848(16) 0.45710(19) 0.0385(6) Uani 1 1 d . . .
S2 S 0.7468(3) 1.19747(15) 0.33088(16) 0.0329(6) Uani 1 1 d . . .
S3 S 0.6981(3) 1.14075(16) 0.64612(16) 0.0355(6) Uani 1 1 d . . .

loop_
_atom_site_aniso_label
_atom_site_aniso_U_11
_atom_site_aniso_U_22
_atom_site_aniso_U_33
_atom_site_aniso_U_23
_atom_site_aniso_U_13
_atom_site_aniso_U_12
Nd1 0.0248(3) 0.0205(4) 0.0237(3) 0.00124(17) 0.0167(3) 0.00113(17)
C1 0.024(4) 0.027(5) 0.030(5) 0.000(4) 0.012(4) 0.001(4)
C2 0.036(5) 0.021(5) 0.028(4) 0.001(4) 0.017(4) 0.001(4)
C3 0.024(4) 0.030(5) 0.020(4) 0.005(4) 0.009(3) 0.005(4)
C4 0.034(5) 0.032(6) 0.039(5) 0.001(4) 0.019(4) -0.002(4)
C5 0.029(5) 0.020(5) 0.038(5) 0.003(4) 0.013(4) -0.001(4)
C6 0.027(4) 0.033(5) 0.022(4) 0.005(4) 0.012(4) 0.011(4)
C7 0.036(5) 0.025(5) 0.016(4) -0.005(4) 0.014(4) -0.005(4)
C8 0.032(5) 0.039(6) 0.025(4) 0.005(4) 0.017(4) -0.001(4)
C9 0.024(4) 0.031(5) 0.025(4) -0.005(4) 0.015(4) -0.005(4)
N1 0.041(4) 0.025(4) 0.024(4) 0.000(3) 0.017(3) -0.003(4)
N2 0.044(4) 0.022(4) 0.026(4) 0.000(3) 0.019(4) 0.007(3)
N3 0.036(4) 0.023(5) 0.026(4) 0.000(3) 0.014(4) -0.003(3)
O1 0.044(4) 0.027(4) 0.059(4) 0.002(3) 0.036(3) 0.001(3)
O2 0.054(4) 0.023(4) 0.077(5) -0.003(3) 0.048(4) -0.006(3)
O3 0.029(3) 0.039(4) 0.027(3) -0.009(3) 0.014(3) -0.005(3)
O4 0.027(3) 0.046(4) 0.033(3) -0.009(3) 0.021(3) -0.002(3)
O5 0.036(4) 0.057(4) 0.030(3) 0.009(3) 0.023(3) 0.003(3)
O6 0.027(3) 0.044(4) 0.022(3) 0.003(3) 0.015(3) -0.003(3)
O1W 0.059(4) 0.037(4) 0.107(6) -0.028(4) 0.065(5) -0.017(3)
O2W 0.054(4) 0.031(4) 0.073(5) 0.000(4) 0.037(4) 0.005(3)
O3W 0.255(14) 0.072(8) 0.177(12) -0.003(7) 0.189(12) 0.011(8)
O4W 0.37(3) 0.31(3) 0.136(13) 0.066(15) 0.166(16) 0.18(2)
S1 0.0517(15) 0.0224(13) 0.0502(14) -0.0044(11) 0.0328(13) -0.0010(11)
S2 0.0542(14) 0.0225(12) 0.0243(11) -0.0022(9) 0.0221(11) -0.0020(10)
S3 0.0517(14) 0.0333(14) 0.0248(11) 0.0034(10) 0.0221(11) 0.0099(11)

loop_
_atom_type_symbol
_atom_type_description
_atom_type_scat_dispersion_real
_atom_type_scat_dispersion_imag
_atom_type_scat_source
C C 0.0033 0.0016 'International Tables Vol C Tables 4.2.6.8 and 6.1.1.4'
H H 0.0000 0.0000 'International Tables Vol C Tables 4.2.6.8 and 6.1.1.4'
N N 0.0061 0.0033 'International Tables Vol C Tables 4.2.6.8 and 6.1.1.4'
O O 0.0106 0.0060 'International Tables Vol C Tables 4.2.6.8 and 6.1.1.4'
S S 0.1246 0.1234 'International Tables Vol C Tables 4.2.6.8 and 6.1.1.4'
Nd Nd -0.1943 3.0179 'International Tables Vol C Tables 4.2.6.8 and 6.1.1.4'

loop_
_geom_angle_atom_site_label_1
_geom_angle_atom_site_label_2
_geom_angle_atom_site_label_3
_geom_angle
_geom_angle_site_symmetry_1
_geom_angle_site_symmetry_3
_geom_angle_publ_flag
O3 Nd1 O6 156.8(2) 4_576 4_575 ?
O3 Nd1 O2 73.5(2) 4_576 . ?
O6 Nd1 O2 129.1(2) 4_575 . ?
O3 Nd1 O5 75.82(19) 4_576 2_746 ?
O6 Nd1 O5 113.49(19) 4_575 2_746 ?
O2 Nd1 O5 71.2(2) . 2_746 ?
O3 Nd1 O1 124.0(2) 4_576 . ?
O6 Nd1 O1 79.2(2) 4_575 . ?
O2 Nd1 O1 51.3(2) . . ?
O5 Nd1 O1 77.8(2) 2_746 . ?
O3 Nd1 O4 111.21(18) 4_576 2_645 ?
O6 Nd1 O4 74.15(19) 4_575 2_645 ?
O2 Nd1 O4 77.8(2) . 2_645 ?
O5 Nd1 O4 144.7(2) 2_746 2_645 ?
O1 Nd1 O4 69.7(2) . 2_645 ?
O3 Nd1 O2W 79.2(2) 4_576 . ?
O6 Nd1 O2W 83.5(2) 4_575 . ?
O2 Nd1 O2W 139.0(2) . . ?
O5 Nd1 O2W 72.8(2) 2_746 . ?
O1 Nd1 O2W 136.1(2) . . ?
O4 Nd1 O2W 141.8(2) 2_645 . ?
O3 Nd1 O1W 82.0(2) 4_576 . ?
O6 Nd1 O1W 78.4(2) 4_575 . ?
O2 Nd1 O1W 130.4(2) . . ?
O5 Nd1 O1W 142.3(2) 2_746 . ?
O1 Nd1 O1W 139.6(2) . . ?
O4 Nd1 O1W 72.0(2) 2_645 . ?
O2W Nd1 O1W 73.4(2) . . ?
O3 Nd1 O6 121.03(19) 4_576 2_746 ?
O6 Nd1 O6 64.5(2) 4_575 2_746 ?
O2 Nd1 O6 101.64(19) . 2_746 ?
O5 Nd1 O6 49.00(19) 2_746 2_746 ?
O1 Nd1 O6 68.76(19) . 2_746 ?
O4 Nd1 O6 125.35(19) 2_645 2_746 ?
O2W Nd1 O6 67.4(2) . 2_746 ?
O1W Nd1 O6 127.88(19) . 2_746 ?
O3 Nd1 O3 62.7(2) 4_576 2_645 ?
O6 Nd1 O3 118.04(19) 4_575 2_645 ?
O2 Nd1 O3 65.9(2) . 2_645 ?
O5 Nd1 O3 126.43(19) 2_746 2_645 ?
O1 Nd1 O3 98.0(2) . 2_645 ?
O4 Nd1 O3 48.58(18) 2_645 2_645 ?
O2W Nd1 O3 125.7(2) . 2_645 ?
O1W Nd1 O3 64.6(2) . 2_645 ?
O6 Nd1 O3 166.2(2) 2_746 2_645 ?
O3 Nd1 C9 98.5(2) 4_576 2_746 ?
O6 Nd1 C9 89.5(2) 4_575 2_746 ?
O2 Nd1 C9 85.1(2) . 2_746 ?
O5 Nd1 C9 24.01(19) 2_746 2_746 ?
O1 Nd1 C9 70.7(2) . 2_746 ?
O4 Nd1 C9 139.3(2) 2_645 2_746 ?
O2W Nd1 C9 69.1(2) . 2_746 ?
O1W Nd1 C9 141.7(2) . 2_746 ?
O6 Nd1 C9 25.0(2) 2_746 2_746 ?
O3 Nd1 C9 148.4(2) 2_645 2_746 ?
O3 Nd1 C7 87.4(2) 4_576 2_645 ?
O6 Nd1 C7 96.2(2) 4_575 2_645 ?
O2 Nd1 C7 69.3(2) . 2_645 ?
O5 Nd1 C7 140.0(2) 2_746 2_645 ?
O1 Nd1 C7 82.4(2) . 2_645 ?
O4 Nd1 C7 23.85(19) 2_645 2_645 ?
O2W Nd1 C7 139.7(2) . 2_645 ?
O1W Nd1 C7 67.2(2) . 2_645 ?
O6 Nd1 C7 147.4(2) 2_746 2_645 ?
O3 Nd1 C7 24.77(19) 2_645 2_645 ?
C9 Nd1 C7 151.0(2) 2_746 2_645 ?
N3 C1 N1 127.8(9) . . ?
N3 C1 S1 120.9(7) . . ?
N1 C1 S1 111.3(8) . . ?
N2 C2 N1 126.7(8) . . ?
N2 C2 S2 114.6(6) . . ?
N1 C2 S2 118.7(7) . . ?
N2 C3 N3 126.0(8) . . ?
N2 C3 S3 113.9(6) . . ?
N3 C3 S3 120.1(7) . . ?
C5 C4 S1 106.5(7) . . ?
C5 C4 H4A 110.4 . . ?
S1 C4 H4A 110.4 . . ?
C5 C4 H4B 110.4 . . ?
S1 C4 H4B 110.4 . . ?
H4A C4 H4B 108.6 . . ?
O2 C5 O1 123.0(8) . . ?
O2 C5 C4 117.2(8) . . ?
O1 C5 C4 119.8(8) . . ?
C7 C6 S2 114.5(6) . . ?
C7 C6 H6A 108.6 . . ?
S2 C6 H6A 108.6 . . ?
C7 C6 H6B 108.6 . . ?
S2 C6 H6B 108.6 . . ?
H6A C6 H6B 107.6 . . ?
O4 C7 O3 121.7(7) . . ?
O4 C7 C6 122.1(7) . . ?
O3 C7 C6 116.2(7) . . ?
O4 C7 Nd1 56.0(4) . 2_655 ?
O3 C7 Nd1 65.8(4) . 2_655 ?
C6 C7 Nd1 177.2(6) . 2_655 ?
C9 C8 S3 113.2(6) . . ?
C9 C8 H8A 108.9 . . ?
S3 C8 H8A 108.9 . . ?
C9 C8 H8B 108.9 . . ?
S3 C8 H8B 108.9 . . ?
H8A C8 H8B 107.8 . . ?
O5 C9 O6 120.2(7) . . ?
O5 C9 C8 121.0(8) . . ?
O6 C9 C8 118.7(7) . . ?
O5 C9 Nd1 55.4(4) . 2_756 ?
O6 C9 Nd1 64.9(4) . 2_756 ?
C8 C9 Nd1 176.4(6) . 2_756 ?
C2 N1 C1 112.2(8) . . ?
C2 N2 C3 114.1(8) . . ?
C1 N3 C3 113.2(8) . . ?
C5 O1 Nd1 92.4(5) . . ?
C5 O2 Nd1 93.1(5) . . ?
C7 O3 Nd1 152.9(5) . 4_575 ?
C7 O3 Nd1 89.5(5) . 2_655 ?
Nd1 O3 Nd1 117.3(2) 4_575 2_655 ?
C7 O4 Nd1 100.1(5) . 2_655 ?
C9 O5 Nd1 100.6(5) . 2_756 ?
C9 O6 Nd1 154.4(5) . 4_576 ?
C9 O6 Nd1 90.0(5) . 2_756 ?
Nd1 O6 Nd1 115.5(2) 4_576 2_756 ?
Nd1 O1W H1WA 106.8 . . ?
Nd1 O1W H1WB 109.5 . . ?
H1WA O1W H1WB 109.3 . . ?
Nd1 O2W H2WA 106.8 . . ?
Nd1 O2W H2WB 109.3 . . ?
H2WA O2W H2WB 109.2 . . ?
H3WD O3W H3WB 109.4 . . ?
H4WB O4W H4WC 109.7 . . ?
C1 S1 C4 101.4(5) . . ?
C2 S2 C6 102.9(4) . . ?
C3 S3 C8 104.9(4) . . ?

loop_
_geom_bond_atom_site_label_1
_geom_bond_atom_site_label_2
_geom_bond_distance
_geom_bond_site_symmetry_2
_geom_bond_publ_flag
Nd1 O3 2.442(6) 4_576 ?
Nd1 O6 2.449(6) 4_575 ?
Nd1 O2 2.533(6) . ?
Nd1 O5 2.534(6) 2_746 ?
Nd1 O1 2.542(6) . ?
Nd1 O4 2.553(6) 2_645 ?
Nd1 O2W 2.573(6) . ?
Nd1 O1W 2.626(7) . ?
Nd1 O6 2.742(6) 2_746 ?
Nd1 O3 2.764(5) 2_645 ?
Nd1 C9 3.027(8) 2_746 ?
Nd1 C7 3.031(8) 2_645 ?
C1 N3 1.325(16) . ?
C1 N1 1.346(12) . ?
C1 S1 1.750(10) . ?
C2 N2 1.331(10) . ?
C2 N1 1.341(11) . ?
C2 S2 1.759(9) . ?
C3 N2 1.338(11) . ?
C3 N3 1.338(10) . ?
C3 S3 1.737(9) . ?
C4 C5 1.533(12) . ?
C4 S1 1.798(10) . ?
C4 H4A 0.9700 . ?
C4 H4B 0.9700 . ?
C5 O2 1.245(10) . ?
C5 O1 1.256(11) . ?
C6 C7 1.537(11) . ?
C6 S2 1.780(9) . ?
C6 H6A 0.9700 . ?
C6 H6B 0.9700 . ?
C7 O4 1.245(9) . ?
C7 O3 1.270(9) . ?
C7 Nd1 3.031(8) 2_655 ?
C8 C9 1.477(11) . ?
C8 S3 1.806(9) . ?
C8 H8A 0.9700 . ?
C8 H8B 0.9700 . ?
C9 O5 1.253(9) . ?
C9 O6 1.281(10) . ?
C9 Nd1 3.027(8) 2_756 ?
O3 Nd1 2.442(6) 4_575 ?
O3 Nd1 2.764(5) 2_655 ?
O4 Nd1 2.553(6) 2_655 ?
O5 Nd1 2.534(6) 2_756 ?
O6 Nd1 2.449(6) 4_576 ?
O6 Nd1 2.742(6) 2_756 ?
O1W H1WA 0.8484 . ?
O1W H1WB 0.8473 . ?
O2W H2WA 0.8490 . ?
O2W H2WB 0.8470 . ?
O3W H3WD 0.8486 . ?
O3W H3WB 0.8521 . ?
O4W H4WB 0.8493 . ?
O4W H4WC 0.8515 . ?

loop_
_geom_hbond_atom_site_label_D
_geom_hbond_atom_site_label_H
_geom_hbond_atom_site_label_A
_geom_hbond_distance_DH
_geom_hbond_distance_HA
_geom_hbond_distance_DA
_geom_hbond_angle_DHA
_geom_hbond_site_symmetry_A
O1W H1WB O4W 0.85 2.25 2.78(2) 120.7 .
O3W H3WD O4W 0.85 2.00 2.85(2) 173.4 .
O2W H2WB O1 0.85 2.24 2.950(9) 142.0 3_766
O1W H1WB O2 0.85 1.92 2.691(9) 151.0 3_666
O4W H4WC N1 0.85 2.38 3.18(2) 156.7 2_645
O4W H4WC S1 0.85 2.30 2.944(14) 133.2 2_645
O4W H4WB O5 0.85 1.98 2.825(16) 170.2 4_475
O2W H2WB O3W 0.85 2.54 3.092(15) 123.3 4_666
O2W H2WA N2 0.85 2.40 3.170(10) 151.7 1_545
O3W H3WB O4 0.85 2.22 2.890(11) 135.2 1_545
O1W H1WA S2 0.85 2.76 3.439(7) 137.7 1_545
